data_1534829
loop_
_publ_author_name
'Gulya, A.P.'
'Biyushkin, V.N.'
'Shova, S.G.'
'Rudik, V.F.'
'Antosyak, B.M.'

_publ_section_title
;
 Molecular and crystal structure of cobalt(II) hydroselenite dihydrate
;
_journal_name_full
;
Koordinatsionnaya Khimiya (= Coordination Chemistry (USSR))
;
_journal_page_first 368
_journal_page_last 370
_journal_volume 20
_journal_year 1994
_chemical_formula_sum 'Co H6 O8 Se2'
_chemical_name_systematic 'Co (H Se O3)2 (H2 O)2'
_space_group_IT_number 14
_symmetry_space_group_name_Hall '-P 2n'
_symmetry_space_group_name_H-M 'P 1 1 21/n'
_cell_angle_alpha 90
_cell_angle_beta 90
_cell_angle_gamma 113.19
_cell_formula_units_Z 2
_cell_length_a 7.985
_cell_length_b 7.096
_cell_length_c 6.814
_cell_volume 354.897
_citation_journal_id_ASTM KOKHDC
_cod_data_source_file Gulya_KOKHDC_1994_1420.cif
_cod_data_source_block H6Co1O8Se2
_cod_original_cell_volume 354.8972
_cod_original_sg_symbol_Hall '-P 2ybc (z,x-z,y)'
_cod_original_formula_sum 'H6 Co1 O8 Se2'
_cod_database_code 1534829

loop_
_symmetry_equiv_pos_as_xyz
x,y,z
-x+1/2,-y+1/2,z+1/2
-x,-y,-z
x-1/2,y-1/2,-z-1/2

loop_
_atom_site_label
_atom_site_type_symbol
_atom_site_fract_x
_atom_site_fract_y
_atom_site_fract_z
_atom_site_occupancy
_atom_site_U_iso_or_equiv
O1 O-2 0.165 0.245 0.166 1 0.0
O4 O-2 -0.0026 0.191 -0.2329 1 0.0
Se1 Se+4 0.1235 0.4467 0.2309 1 0.0
Co1 Co+2 0 0 0 1 0.0
O3 O-2 0.257 0.612 0.0471 1 0.0
O2 O-2 0.2598 0.5352 0.4228 1 0.0
